data_4507639
loop_
_publ_author_name
'Chandrasekhar, Vadapalli'
'Kundu, Subrata'
'Kumar, Jitendra'
'Verma, Sandeep'
'Gopal, Kandasamy'
'Chaturbedi, Amaresh'
'Subramaniam, Kuppuswamy'

_publ_section_title
;
 Supramolecular Signatures of Adenine-Containing Organostannoxane
 Assemblies
;
_journal_issue 4
_journal_name_full 'Crystal Growth &amp; Design'
_journal_page_first 1665
_journal_paper_doi 10.1021/cg3018776
_journal_volume 13
_journal_year 2013
_chemical_formula_moiety 'C32 H54 N10 O6 Sn2, 7(O)'
_chemical_formula_sum 'C32 H68 N10 O13 Sn2'
_chemical_formula_weight 1024.27
_chemical_name_systematic
;
 ?
;
_space_group_IT_number 2
_symmetry_cell_setting triclinic
_symmetry_space_group_name_Hall '-P 1'
_symmetry_space_group_name_H-M 'P -1'
_atom_sites_solution_hydrogens geom
_atom_sites_solution_primary direct
_atom_sites_solution_secondary difmap
_audit_creation_method SHELXL-97
_cell_angle_alpha 79.096(5)
_cell_angle_beta 74.690(5)
_cell_angle_gamma 85.081(6)
_cell_formula_units_Z 2
_cell_length_a 10.877(5)
_cell_length_b 13.682(5)
_cell_length_c 16.048(6)
_cell_measurement_reflns_used 7790
_cell_measurement_temperature 100(2)
_cell_measurement_theta_max 25.0
_cell_measurement_theta_min 4.1
_cell_volume 2260.3(16)
_computing_cell_refinement 'Bruker SAINT'
_computing_data_collection 'Bruker APEX'
_computing_data_reduction 'Bruker SAINT'
_computing_molecular_graphics 'DIAMOND 3.1 d'
_computing_publication_material 'SHELXS-97 (Sheldrick, 1990)'
_computing_structure_refinement 'SHELXL-97 (Sheldrick, 1997)'
_computing_structure_solution 'SHELXS-97 (Sheldrick, 1990)'
_diffrn_ambient_temperature 100(2)
_diffrn_measured_fraction_theta_full 0.978
_diffrn_measured_fraction_theta_max 0.979
_diffrn_measurement_device_type 'Bruker SMART APEX'
_diffrn_measurement_method \w
_diffrn_radiation_monochromator graphite
_diffrn_radiation_source 'fine-focus sealed tube'
_diffrn_radiation_type MoK\a
_diffrn_radiation_wavelength 0.71069
_diffrn_reflns_av_R_equivalents 0.0312
_diffrn_reflns_av_sigmaI/netI 0.0642
_diffrn_reflns_limit_h_max 12
_diffrn_reflns_limit_h_min -12
_diffrn_reflns_limit_k_max 14
_diffrn_reflns_limit_k_min -16
_diffrn_reflns_limit_l_max 19
_diffrn_reflns_limit_l_min -19
_diffrn_reflns_number 11618
_diffrn_reflns_theta_full 25.00
_diffrn_reflns_theta_max 25.02
_diffrn_reflns_theta_min 4.12
_exptl_absorpt_coefficient_mu 1.172
_exptl_absorpt_correction_T_max 0.791
_exptl_absorpt_correction_T_min 0.791
_exptl_absorpt_correction_type psi-scan
_exptl_absorpt_process_details 'North et al, 1968'
_exptl_crystal_colour colourless
_exptl_crystal_density_diffrn 1.505
_exptl_crystal_density_method 'not measured'
_exptl_crystal_description blocks
_exptl_crystal_F_000 1068
_exptl_crystal_size_max 0.20
_exptl_crystal_size_mid 0.20
_exptl_crystal_size_min 0.20
_refine_diff_density_max 1.786
_refine_diff_density_min -0.935
_refine_diff_density_rms 0.242
_refine_ls_extinction_method none
_refine_ls_goodness_of_fit_ref 1.108
_refine_ls_hydrogen_treatment mixed
_refine_ls_matrix_type full
_refine_ls_number_parameters 550
_refine_ls_number_reflns 7955
_refine_ls_number_restraints 23
_refine_ls_restrained_S_all 1.112
_refine_ls_R_factor_all 0.0753
_refine_ls_R_factor_gt 0.0571
_refine_ls_shift/su_max 0.001
_refine_ls_shift/su_mean 0.000
_refine_ls_structure_factor_coef Fsqd
_refine_ls_weighting_details 'calc w=1/[\s^2^(Fo^2^)+(0.1030P)^2^+0.5631P] where P=(Fo^2^+2Fc^2^)/3'
_refine_ls_weighting_scheme calc
_refine_ls_wR_factor_gt 0.1501
_refine_ls_wR_factor_ref 0.1818
_reflns_number_gt 6073
_reflns_number_total 7790
_reflns_threshold_expression >2sigma(I)
_cod_data_source_file cg3018776_si_002.cif
_cod_data_source_block complex1
_cod_original_cell_volume 2260.3(15)
_cod_original_sg_symbol_H-M p-1
_cod_database_code 4507639

loop_
_symmetry_equiv_pos_as_xyz
'x, y, z'
'-x, -y, -z'

loop_
_atom_site_label
_atom_site_type_symbol
_atom_site_fract_x
_atom_site_fract_y
_atom_site_fract_z
_atom_site_U_iso_or_equiv
_atom_site_adp_type
_atom_site_occupancy
_atom_site_symmetry_multiplicity
_atom_site_calc_flag
_atom_site_refinement_flags
_atom_site_disorder_assembly
_atom_site_disorder_group
C2A C 1.1490(7) 0.5766(5) 0.0736(6) 0.0460(19) Uani 1 1 d . . .
H2A H 1.2368 0.5647 0.0581 0.055 Uiso 1 1 calc R . .
C2B C 0.6506(7) 0.6178(5) 0.4515(5) 0.0402(17) Uani 1 1 d . . .
H2B H 0.7332 0.6160 0.4582 0.048 Uiso 1 1 calc R . .
C4A C 0.9675(7) 0.6161(5) 0.0360(5) 0.0367(16) Uani 1 1 d . . .
C4B C 0.4419(7) 0.6281(5) 0.5067(5) 0.0356(16) Uani 1 1 d . . .
C5A C 0.8974(7) 0.5986(5) 0.1215(5) 0.0397(17) Uani 1 1 d . . .
C5B C 0.4182(7) 0.6169(5) 0.4280(5) 0.0394(17) Uani 1 1 d . . .
C6A C 0.9651(7) 0.5739(5) 0.1864(5) 0.0394(17) Uani 1 1 d . . .
C6B C 0.5244(7) 0.6079(5) 0.3565(5) 0.0398(17) Uani 1 1 d . . .
C8A C 0.7624(7) 0.6380(5) 0.0449(5) 0.0422(18) Uani 1 1 d . . .
H8A H 0.6868 0.6513 0.0275 0.051 Uiso 1 1 calc R . .
C8B C 0.2403(7) 0.6266(5) 0.5209(5) 0.0398(17) Uani 1 1 d . . .
H8B H 0.1530 0.6288 0.5464 0.048 Uiso 1 1 calc R . .
C10A C 0.9143(8) 0.6746(6) -0.1085(5) 0.0477(19) Uani 1 1 d . . .
H10A H 0.8492 0.6535 -0.1318 0.057 Uiso 1 1 calc R . .
H10B H 0.9947 0.6424 -0.1344 0.057 Uiso 1 1 calc R . .
C10B C 0.3059(7) 0.6472(5) 0.6554(5) 0.0405(17) Uani 1 1 d . . .
H10C H 0.3688 0.6070 0.6812 0.049 Uiso 1 1 calc R . .
H10D H 0.2223 0.6237 0.6882 0.049 Uiso 1 1 calc R . .
C11A C 0.9253(7) 0.7875(5) -0.1356(5) 0.0395(17) Uani 1 1 d . . .
H11A H 0.9873 0.8091 -0.1098 0.047 Uiso 1 1 calc R . .
H11B H 0.9566 0.8036 -0.1988 0.047 Uiso 1 1 calc R . .
C11B C 0.3138(6) 0.7546(5) 0.6639(5) 0.0365(16) Uani 1 1 d . . .
H11C H 0.3067 0.7581 0.7247 0.044 Uiso 1 1 calc R . .
H11D H 0.3964 0.7788 0.6296 0.044 Uiso 1 1 calc R . .
C12A C 0.8003(7) 0.8438(5) -0.1076(4) 0.0328(15) Uani 1 1 d . A .
C12B C 0.2112(7) 0.8204(5) 0.6333(4) 0.0308(15) Uani 1 1 d . . .
C14 C 0.7170(8) 1.1594(5) -0.0944(5) 0.050(2) Uani 1 1 d . . .
C15 C 0.6242(8) 1.2433(6) -0.0605(6) 0.058(2) Uani 1 1 d . . .
H15A H 0.5404 1.2327 -0.0652 0.087 Uiso 1 1 calc R . .
H15B H 0.6527 1.3064 -0.0950 0.087 Uiso 1 1 calc R . .
H15C H 0.6219 1.2431 -0.0002 0.087 Uiso 1 1 calc R . .
C16 C 0.8511(8) 1.1725(7) -0.0901(8) 0.089(4) Uani 1 1 d . . .
H16A H 0.8520 1.1725 -0.0305 0.134 Uiso 1 1 calc R . .
H16B H 0.8813 1.2346 -0.1258 0.134 Uiso 1 1 calc R . .
H16C H 0.9054 1.1187 -0.1115 0.134 Uiso 1 1 calc R . .
C17 C 0.7084(13) 1.1572(6) -0.1890(5) 0.102(5) Uani 1 1 d . . .
H17A H 0.6217 1.1481 -0.1885 0.153 Uiso 1 1 calc R . .
H17B H 0.7616 1.1031 -0.2109 0.153 Uiso 1 1 calc R . .
H17C H 0.7367 1.2189 -0.2262 0.153 Uiso 1 1 calc R . .
C18 C 0.7132(7) 0.9620(7) 0.1089(5) 0.057(2) Uani 1 1 d D . .
C22 C 0.2953(6) 1.0049(6) 0.3941(4) 0.0386(17) Uani 1 1 d . . .
C23 C 0.3183(9) 0.8928(7) 0.3884(6) 0.065(3) Uani 1 1 d . . .
H23D H 0.3420 0.8578 0.4400 0.098 Uiso 1 1 calc R . .
H23E H 0.3856 0.8847 0.3374 0.098 Uiso 1 1 calc R . .
H23F H 0.2416 0.8663 0.3844 0.098 Uiso 1 1 calc R . .
C25 C 0.4200(8) 1.0443(9) 0.4026(6) 0.075(3) Uani 1 1 d . . .
H25A H 0.4434 1.0062 0.4532 0.113 Uiso 1 1 calc R . .
H25B H 0.4068 1.1131 0.4088 0.113 Uiso 1 1 calc R . .
H25C H 0.4870 1.0380 0.3510 0.113 Uiso 1 1 calc R . .
C26 C 0.1300(7) 1.1267(5) 0.5983(5) 0.0401(17) Uani 1 1 d . . .
C27 C 0.0481(8) 1.0834(7) 0.6874(5) 0.064(3) Uani 1 1 d . . .
H27A H 0.0856 1.0207 0.7088 0.095 Uiso 1 1 calc R . .
H27B H -0.0358 1.0733 0.6824 0.095 Uiso 1 1 calc R . .
H27C H 0.0424 1.1285 0.7274 0.095 Uiso 1 1 calc R . .
C28 C 0.2624(7) 1.1418(5) 0.6082(5) 0.0458(19) Uani 1 1 d . . .
H28A H 0.3156 1.1698 0.5522 0.069 Uiso 1 1 calc R . .
H28B H 0.2992 1.0788 0.6295 0.069 Uiso 1 1 calc R . .
H28C H 0.2557 1.1862 0.6490 0.069 Uiso 1 1 calc R . .
C29 C 0.0754(8) 1.2251(6) 0.5603(7) 0.060(3) Uani 1 1 d . . .
H29A H 0.1295 1.2496 0.5037 0.091 Uiso 1 1 calc R . .
H29B H 0.0704 1.2723 0.5986 0.091 Uiso 1 1 calc R . .
H29C H -0.0084 1.2161 0.5547 0.091 Uiso 1 1 calc R . .
C234 C 0.2600(7) 1.0635(6) 0.3143(4) 0.0427(18) Uani 1 1 d . . .
H23A H 0.1846 1.0375 0.3077 0.064 Uiso 1 1 calc R . .
H23B H 0.3287 1.0585 0.2634 0.064 Uiso 1 1 calc R . .
H23C H 0.2440 1.1321 0.3208 0.064 Uiso 1 1 calc R . .
N1A N 1.0938(6) 0.5617(4) 0.1604(4) 0.0427(15) Uani 1 1 d . . .
N1B N 0.6422(6) 0.6079(4) 0.3709(4) 0.0410(14) Uani 1 1 d . . .
N3A N 1.0949(6) 0.6064(4) 0.0064(4) 0.0435(15) Uani 1 1 d . . .
N3B N 0.5603(5) 0.6297(4) 0.5213(4) 0.0356(13) Uani 1 1 d . . .
N6A N 0.9103(6) 0.5637(5) 0.2737(4) 0.0477(16) Uani 1 1 d . . .
H6A1 H 0.9569 0.5500 0.3104 0.057 Uiso 1 1 calc R . .
H6A2 H 0.8289 0.5710 0.2923 0.057 Uiso 1 1 calc R . .
N6B N 0.5159(6) 0.5987(5) 0.2765(4) 0.0487(16) Uani 1 1 d . . .
H6B1 H 0.5841 0.5930 0.2356 0.058 Uiso 1 1 calc R . .
H6B2 H 0.4424 0.5986 0.2661 0.058 Uiso 1 1 calc R . .
N7A N 0.7673(6) 0.6135(5) 0.1285(4) 0.0455(16) Uani 1 1 d . . .
N7B N 0.2881(6) 0.6162(5) 0.4391(4) 0.0446(15) Uani 1 1 d . . .
N9A N 0.8824(6) 0.6417(4) -0.0133(4) 0.0410(15) Uani 1 1 d . . .
N9B N 0.3276(6) 0.6337(4) 0.5652(4) 0.0362(13) Uani 1 1 d . . .
O1A O 0.8073(4) 0.9302(3) -0.0910(3) 0.0339(11) Uani 1 1 d . . .
O1B O 0.2422(4) 0.9074(3) 0.5949(3) 0.0335(11) Uani 1 1 d . . .
O1W O 0.3174(8) 0.6304(7) 0.8627(5) 0.110(3) Uani 1 1 d . . .
O2A O 0.6978(4) 0.8037(3) -0.1024(3) 0.0351(11) Uani 1 1 d . . .
O2B O 0.1032(4) 0.7849(3) 0.6475(3) 0.0402(12) Uani 1 1 d . . .
O3 O 0.5375(4) 0.9415(4) -0.0499(3) 0.0354(11) Uani 1 1 d D . .
O2W O 0.5238(8) 0.7451(6) 0.8071(6) 0.109(3) Uani 1 1 d . . .
O4 O 0.0059(4) 0.9211(3) 0.5472(3) 0.0337(11) Uani 1 1 d D . .
O3W O 0.6632(8) 0.6600(5) 0.6598(5) 0.091(2) Uani 1 1 d . . .
O4W O 0.0685(6) 0.5150(5) 0.4107(4) 0.0702(18) Uani 1 1 d . . .
O5W O 0.0952(10) 0.3491(8) 0.3391(7) 0.141(4) Uani 1 1 d . . .
O6W O 0.3112(6) 0.5167(5) 0.2245(4) 0.0750(19) Uani 1 1 d . . .
O7W O 0.5111(9) 0.5104(8) 0.0771(7) 0.132(4) Uani 1 1 d . . .
Sn1 Sn 0.14757(4) 1.01978(3) 0.51223(3) 0.02916(17) Uani 1 1 d . . .
Sn2 Sn 0.65830(4) 1.01889(3) -0.01297(3) 0.03164(18) Uani 1 1 d . . .
C19A C 0.8410(12) 0.9033(13) 0.0939(10) 0.048(5) Uani 0.530(19) 1 d PD A 2
H19A H 0.8397 0.8540 0.0587 0.072 Uiso 0.530(19) 1 calc PR A 2
H19B H 0.8548 0.8710 0.1494 0.072 Uiso 0.530(19) 1 calc PR A 2
H19C H 0.9085 0.9479 0.0642 0.072 Uiso 0.530(19) 1 calc PR A 2
C20A C 0.6143(14) 0.8798(12) 0.1619(10) 0.051(5) Uani 0.530(19) 1 d PD A 2
H20A H 0.6202 0.8274 0.1286 0.076 Uiso 0.530(19) 1 calc PR A 2
H20B H 0.5295 0.9092 0.1721 0.076 Uiso 0.530(19) 1 calc PR A 2
H20C H 0.6332 0.8529 0.2171 0.076 Uiso 0.530(19) 1 calc PR A 2
C21A C 0.702(2) 1.0439(14) 0.1629(14) 0.057(6) Uani 0.530(19) 1 d PD A 2
H21A H 0.6199 1.0775 0.1677 0.086 Uiso 0.530(19) 1 calc PR A 2
H21B H 0.7675 1.0907 0.1346 0.086 Uiso 0.530(19) 1 calc PR A 2
H21C H 0.7114 1.0153 0.2204 0.086 Uiso 0.530(19) 1 calc PR A 2
C19B C 0.746(4) 0.8514(13) 0.1207(18) 0.14(2) Uani 0.470(19) 1 d PDU A 1
H19D H 0.8015 0.8355 0.0673 0.210 Uiso 0.470(19) 1 calc PR A 1
H19E H 0.6689 0.8154 0.1347 0.210 Uiso 0.470(19) 1 calc PR A 1
H19F H 0.7874 0.8331 0.1675 0.210 Uiso 0.470(19) 1 calc PR A 1
C20B C 0.8471(15) 1.012(2) 0.0861(14) 0.096(12) Uani 0.470(19) 1 d PD A 1
H20D H 0.8349 1.0833 0.0756 0.144 Uiso 0.470(19) 1 calc PR A 1
H20E H 0.9019 0.9911 0.0346 0.144 Uiso 0.470(19) 1 calc PR A 1
H20F H 0.8856 0.9923 0.1344 0.144 Uiso 0.470(19) 1 calc PR A 1
C21B C 0.635(2) 1.0239(18) 0.1763(13) 0.054(6) Uani 0.470(19) 1 d PD A 1
H21D H 0.6469 1.0934 0.1535 0.081 Uiso 0.470(19) 1 calc PR A 1
H21E H 0.6618 1.0065 0.2297 0.081 Uiso 0.470(19) 1 calc PR A 1
H21F H 0.5459 1.0104 0.1881 0.081 Uiso 0.470(19) 1 calc PR A 1
H3 H 0.578(9) 0.889(4) -0.056(7) 0.10(4) Uiso 1 1 d D . .
H4 H 0.018(5) 0.878(3) 0.587(3) 0.006(14) Uiso 1 1 d D . .

loop_
_atom_site_aniso_label
_atom_site_aniso_U_11
_atom_site_aniso_U_22
_atom_site_aniso_U_33
_atom_site_aniso_U_23
_atom_site_aniso_U_13
_atom_site_aniso_U_12
C2A 0.042(4) 0.031(4) 0.071(6) -0.013(4) -0.019(4) -0.004(3)
C2B 0.029(4) 0.037(4) 0.059(5) -0.003(3) -0.021(4) -0.008(3)
C4A 0.036(4) 0.029(4) 0.050(5) -0.013(3) -0.014(3) 0.000(3)
C4B 0.041(4) 0.028(4) 0.037(4) 0.003(3) -0.013(3) -0.007(3)
C5A 0.032(4) 0.036(4) 0.052(5) -0.008(3) -0.014(3) 0.002(3)
C5B 0.035(4) 0.035(4) 0.050(5) -0.003(3) -0.017(3) -0.005(3)
C6A 0.031(4) 0.040(4) 0.043(4) -0.003(3) -0.002(3) -0.008(3)
C6B 0.050(5) 0.025(4) 0.047(5) -0.001(3) -0.019(4) -0.007(3)
C8A 0.034(4) 0.038(4) 0.052(5) -0.002(3) -0.011(3) 0.000(3)
C8B 0.036(4) 0.037(4) 0.045(5) -0.002(3) -0.012(3) 0.000(3)
C10A 0.047(5) 0.049(5) 0.046(5) -0.009(4) -0.009(4) 0.000(4)
C10B 0.035(4) 0.035(4) 0.050(5) 0.002(3) -0.016(3) -0.001(3)
C11A 0.031(4) 0.046(4) 0.037(4) -0.011(3) -0.001(3) 0.004(3)
C11B 0.028(4) 0.035(4) 0.050(4) 0.001(3) -0.021(3) 0.000(3)
C12A 0.039(4) 0.037(4) 0.020(3) 0.000(3) -0.008(3) 0.003(3)
C12B 0.036(4) 0.033(4) 0.022(3) -0.001(3) -0.008(3) -0.001(3)
C14 0.048(5) 0.031(4) 0.059(5) -0.013(4) 0.015(4) -0.005(3)
C15 0.054(5) 0.038(4) 0.067(6) -0.021(4) 0.020(4) -0.007(4)
C16 0.031(5) 0.064(6) 0.158(11) -0.047(7) 0.024(6) -0.018(4)
C17 0.194(13) 0.042(5) 0.031(5) -0.002(4) 0.030(6) 0.019(6)
C18 0.038(5) 0.101(7) 0.033(4) -0.017(4) -0.012(3) 0.013(5)
C22 0.028(4) 0.057(5) 0.027(4) 0.002(3) -0.006(3) -0.003(3)
C23 0.062(6) 0.079(6) 0.041(5) -0.005(4) -0.002(4) 0.029(5)
C25 0.033(5) 0.146(10) 0.039(5) 0.013(5) -0.012(4) -0.020(5)
C26 0.032(4) 0.044(4) 0.048(4) -0.009(3) -0.013(3) -0.010(3)
C27 0.058(6) 0.087(7) 0.048(5) -0.032(5) 0.003(4) -0.028(5)
C28 0.055(5) 0.039(4) 0.050(5) -0.001(3) -0.026(4) -0.010(4)
C29 0.046(5) 0.045(5) 0.109(8) -0.028(5) -0.043(5) 0.008(4)
C234 0.032(4) 0.064(5) 0.031(4) -0.001(3) -0.009(3) -0.008(3)
N1A 0.041(4) 0.039(3) 0.048(4) -0.007(3) -0.011(3) -0.004(3)
N1B 0.038(3) 0.036(3) 0.052(4) -0.006(3) -0.015(3) -0.008(3)
N3A 0.040(4) 0.037(3) 0.057(4) -0.014(3) -0.015(3) 0.005(3)
N3B 0.029(3) 0.034(3) 0.042(3) 0.002(3) -0.010(3) -0.002(2)
N6A 0.030(3) 0.064(4) 0.050(4) -0.001(3) -0.016(3) -0.011(3)
N6B 0.040(4) 0.054(4) 0.053(4) -0.009(3) -0.014(3) 0.002(3)
N7A 0.038(4) 0.044(4) 0.049(4) 0.001(3) -0.009(3) 0.002(3)
N7B 0.040(4) 0.046(4) 0.051(4) -0.004(3) -0.019(3) -0.002(3)
N9A 0.043(4) 0.035(3) 0.042(4) -0.006(3) -0.006(3) -0.001(3)
N9B 0.033(3) 0.034(3) 0.041(3) 0.001(3) -0.015(3) -0.002(2)
O1A 0.031(3) 0.034(3) 0.035(3) -0.011(2) 0.000(2) -0.001(2)
O1B 0.031(3) 0.038(3) 0.030(3) 0.002(2) -0.010(2) -0.005(2)
O1W 0.099(6) 0.166(8) 0.056(5) -0.004(5) -0.006(4) -0.033(6)
O2A 0.025(2) 0.043(3) 0.040(3) -0.012(2) -0.009(2) 0.000(2)
O2B 0.032(3) 0.039(3) 0.046(3) 0.008(2) -0.012(2) -0.007(2)
O3 0.027(3) 0.041(3) 0.040(3) -0.013(2) -0.007(2) -0.002(2)
O2W 0.100(6) 0.121(7) 0.113(7) -0.046(6) -0.015(5) -0.026(5)
O4 0.023(2) 0.037(3) 0.041(3) 0.009(2) -0.017(2) -0.009(2)
O3W 0.123(7) 0.093(5) 0.078(5) 0.002(4) -0.068(5) -0.022(5)
O4W 0.072(4) 0.094(5) 0.049(4) -0.006(3) -0.023(3) -0.015(4)
O5W 0.145(9) 0.161(9) 0.117(8) -0.014(7) -0.022(7) -0.056(8)
O6W 0.052(4) 0.109(5) 0.065(4) 0.002(4) -0.027(3) -0.007(4)
O7W 0.091(6) 0.163(9) 0.117(8) -0.006(7) -0.010(6) 0.034(6)
Sn1 0.0221(3) 0.0337(3) 0.0310(3) 0.00043(19) -0.00866(19) -0.00442(19)
Sn2 0.0254(3) 0.0391(3) 0.0304(3) -0.0099(2) -0.00320(19) -0.0045(2)
C19A 0.025(8) 0.063(13) 0.047(9) 0.004(8) -0.008(6) 0.006(7)
C20A 0.034(9) 0.067(11) 0.041(9) 0.009(7) -0.002(7) -0.014(7)
C21A 0.050(12) 0.075(13) 0.066(12) -0.018(10) -0.042(11) -0.008(10)
C19B 0.28(6) 0.10(2) 0.07(2) 0.021(16) -0.12(3) -0.02(3)
C20B 0.028(10) 0.19(3) 0.057(14) 0.004(16) -0.015(9) -0.001(14)
C21B 0.060(14) 0.079(15) 0.044(12) -0.031(11) -0.038(12) 0.007(13)

loop_
_atom_type_symbol
_atom_type_description
_atom_type_scat_dispersion_real
_atom_type_scat_dispersion_imag
_atom_type_scat_source
C C 0.0033 0.0016 'International Tables Vol C Tables 4.2.6.8 and 6.1.1.4'
H H 0.0000 0.0000 'International Tables Vol C Tables 4.2.6.8 and 6.1.1.4'
N N 0.0061 0.0033 'International Tables Vol C Tables 4.2.6.8 and 6.1.1.4'
O O 0.0106 0.0060 'International Tables Vol C Tables 4.2.6.8 and 6.1.1.4'
Sn Sn -0.6537 1.4246 'International Tables Vol C Tables 4.2.6.8 and 6.1.1.4'

loop_
_geom_angle_atom_site_label_1
_geom_angle_atom_site_label_2
_geom_angle_atom_site_label_3
_geom_angle
_geom_angle_site_symmetry_1
_geom_angle_site_symmetry_3
N3A C2A N1A 129.0(7) . .
N3B C2B N1B 129.7(7) . .
N3A C4A N9A 126.6(7) . .
N3A C4A C5A 127.1(7) . .
N9A C4A C5A 106.2(6) . .
N9B C4B N3B 127.4(6) . .
N9B C4B C5B 107.2(6) . .
N3B C4B C5B 125.3(7) . .
C4A C5A N7A 111.9(7) . .
C4A C5A C6A 117.2(6) . .
N7A C5A C6A 130.8(7) . .
N7B C5B C4B 108.7(7) . .
N7B C5B C6B 133.5(7) . .
C4B C5B C6B 117.7(7) . .
N6A C6A N1A 117.7(7) . .
N6A C6A C5A 124.1(7) . .
N1A C6A C5A 118.2(7) . .
N6B C6B N1B 118.6(7) . .
N6B C6B C5B 124.2(7) . .
N1B C6B C5B 117.2(7) . .
N7A C8A N9A 112.8(7) . .
N7B C8B N9B 114.6(7) . .
N9A C10A C11A 113.1(6) . .
N9B C10B C11B 112.8(6) . .
C12A C11A C10A 112.9(6) . .
C12B C11B C10B 112.4(6) . .
O2A C12A O1A 124.7(6) . .
O2A C12A C11A 119.1(6) . .
O1A C12A C11A 116.2(6) . .
O2B C12B O1B 125.9(6) . .
O2B C12B C11B 118.0(6) . .
O1B C12B C11B 116.1(6) . .
C16 C14 C15 112.2(7) . .
C16 C14 C17 112.4(8) . .
C15 C14 C17 107.4(8) . .
C16 C14 Sn2 106.6(6) . .
C15 C14 Sn2 109.4(5) . .
C17 C14 Sn2 108.9(5) . .
C19B C18 C21A 136.2(13) . .
C19B C18 C19A 48.1(16) . .
C21A C18 C19A 115.3(12) . .
C19B C18 C21B 129.1(17) . .
C21A C18 C21B 29.1(9) . .
C19A C18 C21B 137.2(12) . .
C19B C18 C20A 56.3(17) . .
C21A C18 C20A 108.4(12) . .
C19A C18 C20A 103.2(10) . .
C21B C18 C20A 82.9(13) . .
C19B C18 C20B 104(2) . .
C21A C18 C20B 71.0(13) . .
C19A C18 C20B 56.5(12) . .
C21B C18 C20B 100.0(14) . .
C20A C18 C20B 152.7(12) . .
C19B C18 Sn2 112.9(9) . .
C21A C18 Sn2 110.8(9) . .
C19A C18 Sn2 112.4(7) . .
C21B C18 Sn2 106.2(9) . .
C20A C18 Sn2 105.9(7) . .
C20B C18 Sn2 99.4(9) . .
C234 C22 C23 111.7(6) . .
C234 C22 C25 109.3(6) . .
C23 C22 C25 108.0(7) . .
C234 C22 Sn1 111.2(5) . .
C23 C22 Sn1 108.4(5) . .
C25 C22 Sn1 108.1(5) . .
C29 C26 C27 112.2(7) . .
C29 C26 C28 109.2(6) . .
C27 C26 C28 108.3(6) . .
C29 C26 Sn1 110.5(5) . .
C27 C26 Sn1 108.2(5) . .
C28 C26 Sn1 108.4(5) . .
C2A N1A C6A 117.8(7) . .
C2B N1B C6B 118.6(7) . .
C2A N3A C4A 110.5(7) . .
C2B N3B C4B 111.4(6) . .
C8A N7A C5A 102.7(6) . .
C8B N7B C5B 104.1(6) . .
C4A N9A C8A 106.3(6) . .
C4A N9A C10A 125.6(6) . .
C8A N9A C10A 127.9(7) . .
C8B N9B C4B 105.3(6) . .
C8B N9B C10B 128.2(6) . .
C4B N9B C10B 126.5(6) . .
C12A O1A Sn2 128.5(4) . .
C12B O1B Sn1 130.7(4) . .
Sn2 O3 Sn2 109.7(2) . 2_675
Sn1 O4 Sn1 110.0(2) . 2_576
O4 Sn1 C26 115.2(2) . .
O4 Sn1 O4 70.0(2) . 2_576
C26 Sn1 O4 98.0(2) . 2_576
O4 Sn1 C22 116.3(2) . .
C26 Sn1 C22 128.5(3) . .
O4 Sn1 C22 98.9(2) 2_576 .
O4 Sn1 O1B 84.50(17) . .
C26 Sn1 O1B 92.3(2) . .
O4 Sn1 O1B 154.48(17) 2_576 .
C22 Sn1 O1B 92.7(2) . .
O3 Sn2 C14 117.0(3) . .
O3 Sn2 O3 70.3(2) . 2_675
C14 Sn2 O3 100.1(2) . 2_675
O3 Sn2 C18 119.4(3) . .
C14 Sn2 C18 123.5(3) . .
O3 Sn2 C18 95.3(2) 2_675 .
O3 Sn2 O1A 84.12(18) . .
C14 Sn2 O1A 94.7(2) . .
O3 Sn2 O1A 154.17(17) 2_675 .
C18 Sn2 O1A 94.0(2) . .

loop_
_geom_bond_atom_site_label_1
_geom_bond_atom_site_label_2
_geom_bond_distance
_geom_bond_site_symmetry_2
C2A N3A 1.344(10) .
C2A N1A 1.346(10) .
C2B N3B 1.306(9) .
C2B N1B 1.354(9) .
C4A N3A 1.345(9) .
C4A N9A 1.354(9) .
C4A C5A 1.370(10) .
C4B N9B 1.351(9) .
C4B N3B 1.370(9) .
C4B C5B 1.392(10) .
C5A N7A 1.390(9) .
C5A C6A 1.402(10) .
C5B N7B 1.380(9) .
C5B C6B 1.412(11) .
C6A N6A 1.356(9) .
C6A N1A 1.356(9) .
C6B N6B 1.341(9) .
C6B N1B 1.360(9) .
C8A N7A 1.333(10) .
C8A N9A 1.389(9) .
C8B N7B 1.307(10) .
C8B N9B 1.348(9) .
C10A N9A 1.464(10) .
C10A C11A 1.529(10) .
C10B N9B 1.449(9) .
C10B C11B 1.511(9) .
C11A C12A 1.508(9) .
C11B C12B 1.499(9) .
C12A O2A 1.261(8) .
C12A O1A 1.273(8) .
C12B O2B 1.258(8) .
C12B O1B 1.261(8) .
C14 C16 1.505(12) .
C14 C15 1.543(10) .
C14 C17 1.553(13) .
C14 Sn2 2.152(7) .
C18 C19B 1.511(15) .
C18 C21A 1.520(13) .
C18 C19A 1.529(12) .
C18 C21B 1.534(13) .
C18 C20A 1.584(12) .
C18 C20B 1.588(14) .
C18 Sn2 2.179(8) .
C22 C234 1.500(9) .
C22 C23 1.549(12) .
C22 C25 1.549(10) .
C22 Sn1 2.168(7) .
C26 C29 1.510(10) .
C26 C27 1.512(10) .
C26 C28 1.525(10) .
C26 Sn1 2.159(7) .
O1A Sn2 2.199(4) .
O1B Sn1 2.205(4) .
O3 Sn2 2.021(5) .
O3 Sn2 2.173(5) 2_675
O4 Sn1 2.031(4) .
O4 Sn1 2.160(4) 2_576
Sn1 O4 2.160(4) 2_576
Sn2 O3 2.173(5) 2_675
